data_2212680
loop_
_publ_author_name
'Ray J. Butcher'
'Yathirajan, H. S.'
'Ashalatha, B. V.'
'Narayana, B.'
'Sarojini, B. K.'

_publ_section_title
;
 1-(3-Bromo-2-thienyl)-3-(4-butoxyphenyl)prop-2-en-1-one
;
_journal_coeditor_code SG2126
_journal_issue 3
_journal_name_full 'Acta Crystallographica Section E'
_journal_page_first o1201
_journal_page_last o1203
_journal_paper_doi 10.1107/S1600536807005144
_journal_volume 63
_journal_year 2007
_chemical_formula_iupac 'C17 H17 Br O2 S'
_chemical_formula_moiety 'C17 H17 Br O2 S'
_chemical_formula_sum 'C17 H17 Br O2 S'
_chemical_formula_weight 365.28
_chemical_name_systematic
;
1-(3-Bromo-2-thienyl)-3-(4-butoxyphenyl)prop-2-en-1-one
;
_space_group_IT_number 14
_symmetry_cell_setting monoclinic
_symmetry_space_group_name_Hall '-P 2yn'
_symmetry_space_group_name_H-M 'P 1 21/n 1'
_atom_sites_solution_hydrogens geom
_atom_sites_solution_primary direct
_atom_sites_solution_secondary difmap
_audit_creation_method SHELXL-97
_cell_angle_alpha 90.00
_cell_angle_beta 90.7270(10)
_cell_angle_gamma 90.00
_cell_formula_units_Z 4
_cell_length_a 9.2564(5)
_cell_length_b 7.7315(4)
_cell_length_c 22.4447(11)
_cell_measurement_reflns_used 5997
_cell_measurement_temperature 293(2)
_cell_measurement_theta_max 28.77
_cell_measurement_theta_min 2.37
_cell_volume 1606.14(14)
_computing_cell_refinement APEX2
_computing_data_collection 'APEX2 (Bruker, 2006)'
_computing_data_reduction APEX2
_computing_molecular_graphics 'SHELXTL (Bruker, 2000)'
_computing_publication_material SHELXTL
_computing_structure_refinement 'SHELXL97 (Sheldrick, 1997)'
_computing_structure_solution 'SHELXS97 (Sheldrick, 1997)'
_diffrn_ambient_temperature 293(2)
_diffrn_measured_fraction_theta_full 0.991
_diffrn_measured_fraction_theta_max 0.992
_diffrn_measurement_device_type 'Bruker APEX II CCD area-detector'
_diffrn_measurement_method '\f and \w'
_diffrn_radiation_monochromator graphite
_diffrn_radiation_source 'fine-focus sealed tube'
_diffrn_radiation_type MoK\a
_diffrn_radiation_wavelength 0.71073
_diffrn_reflns_av_R_equivalents 0.0230
_diffrn_reflns_av_sigmaI/netI 0.0216
_diffrn_reflns_limit_h_max 12
_diffrn_reflns_limit_h_min -12
_diffrn_reflns_limit_k_max 10
_diffrn_reflns_limit_k_min -10
_diffrn_reflns_limit_l_max 30
_diffrn_reflns_limit_l_min -30
_diffrn_reflns_number 16873
_diffrn_reflns_theta_full 25.00
_diffrn_reflns_theta_max 28.89
_diffrn_reflns_theta_min 2.37
_diffrn_standards_decay_% 0
_diffrn_standards_number 0
_exptl_absorpt_coefficient_mu 2.690
_exptl_absorpt_correction_T_max 1.000
_exptl_absorpt_correction_T_min 0.609
_exptl_absorpt_correction_type multi-scan
_exptl_absorpt_process_details '(SADABS; Sheldrick, 1996)'
_exptl_crystal_colour colorless
_exptl_crystal_density_diffrn 1.511
_exptl_crystal_density_method 'not measured'
_exptl_crystal_description triangular
_exptl_crystal_F_000 744
_exptl_crystal_size_max 0.43
_exptl_crystal_size_mid 0.26
_exptl_crystal_size_min 0.115
_refine_diff_density_max 0.531
_refine_diff_density_min -0.529
_refine_ls_extinction_method none
_refine_ls_goodness_of_fit_ref 0.998
_refine_ls_hydrogen_treatment constr
_refine_ls_matrix_type full
_refine_ls_number_parameters 191
_refine_ls_number_reflns 4207
_refine_ls_number_restraints 0
_refine_ls_restrained_S_all 0.998
_refine_ls_R_factor_all 0.0468
_refine_ls_R_factor_gt 0.0322
_refine_ls_shift/su_max 0.001
_refine_ls_shift/su_mean 0.000
_refine_ls_structure_factor_coef Fsqd
_refine_ls_weighting_details 'calc w=1/[\s^2^(Fo^2^)+(0.035P)^2^+0.6575P] where P=(Fo^2^+2Fc^2^)/3'
_refine_ls_weighting_scheme calc
_refine_ls_wR_factor_gt 0.0726
_refine_ls_wR_factor_ref 0.0788
_reflns_number_gt 3308
_reflns_number_total 4207
_reflns_threshold_expression I>2\s(I)
_cod_data_source_file sg2126.cif
_cod_data_source_block I
_cod_depositor_comments
;
The following automatic conversions were performed:
'_geom_bond_publ_flag' value 'Y' changed to 'y' according to
'/home/saulius/struct/CIF-dictionaries/cif_core.dic' dictionary named
'cif_core.dic' version 2.4.1 from 2010-06-29 (4 times).

Automatic conversion script
Id: cif_fix_enum 1527 2010-12-29 10:47:43Z saulius 

The following automatic conversions were performed:

'_geom_bond_publ_flag' value 'Y' changed to 'y' according to
/home/saulius/struct/CIF-dictionaries/cif_core.dic dictionary named
'cif_core.dic' version 2.4.1 from 2010-06-29 (4 times).

Automatic conversion script
Id: cif_fix_values 1715 2011-07-08 13:25:40Z adriana 
;
_cod_original_sg_symbol_H-M 'P 21/n'
_cod_database_code 2212680
_cod_database_fobs_code 2212680

loop_
_symmetry_equiv_pos_as_xyz
'x, y, z'
'-x+1/2, y+1/2, -z+1/2'
'-x, -y, -z'
'x-1/2, -y-1/2, z-1/2'

loop_
_atom_site_type_symbol
_atom_site_label
_atom_site_fract_x
_atom_site_fract_y
_atom_site_fract_z
_atom_site_U_iso_or_equiv
_atom_site_adp_type
_atom_site_calc_flag
_atom_site_refinement_flags
_atom_site_occupancy
Br Br -0.05874(3) 0.37924(3) 0.068410(9) 0.05878(9) Uani d . 1
S S 0.28941(6) 0.16367(8) 0.18038(2) 0.05358(14) Uani d . 1
O O1 0.39328(19) 0.0744(3) 0.06826(7) 0.0713(5) Uani d . 1
O O2 0.05567(14) 0.03722(18) -0.28060(5) 0.0461(3) Uani d . 1
C C1 0.1644(2) 0.2732(4) 0.22030(9) 0.0624(6) Uani d . 1
H H1A 0.1686 0.2856 0.2615 0.075 Uiso calc R 1
C C2 0.0583(3) 0.3402(3) 0.18571(9) 0.0561(5) Uani d . 1
H H2A -0.0180 0.4058 0.2000 0.067 Uiso calc R 1
C C3 0.0776(2) 0.2984(3) 0.12503(7) 0.0423(4) Uani d . 1
C C4 0.1985(2) 0.2036(2) 0.11410(7) 0.0399(4) Uani d . 1
C C5 0.2716(2) 0.1330(2) 0.06120(8) 0.0436(4) Uani d . 1
C C6 0.1990(2) 0.1325(3) 0.00265(8) 0.0453(4) Uani d . 1
H H6A 0.1063 0.1778 -0.0014 0.054 Uiso calc R 1
C C7 0.2649(2) 0.0677(2) -0.04473(8) 0.0421(4) Uani d . 1
H H7A 0.3568 0.0223 -0.0381 0.050 Uiso calc R 1
C C8 0.20963(19) 0.0596(2) -0.10588(7) 0.0378(4) Uani d . 1
C C9 0.0807(2) 0.1398(2) -0.12405(8) 0.0414(4) Uani d . 1
H H9A 0.0262 0.1999 -0.0964 0.050 Uiso calc R 1
C C10 0.0338(2) 0.1308(2) -0.18247(8) 0.0424(4) Uani d . 1
H H10A -0.0512 0.1864 -0.1940 0.051 Uiso calc R 1
C C11 0.11260(19) 0.0390(2) -0.22446(7) 0.0368(4) Uani d . 1
C C12 0.2407(2) -0.0423(2) -0.20735(7) 0.0408(4) Uani d . 1
H H12A 0.2943 -0.1037 -0.2350 0.049 Uiso calc R 1
C C13 0.2874(2) -0.0303(2) -0.14842(8) 0.0408(4) Uani d . 1
H H13A 0.3733 -0.0842 -0.1371 0.049 Uiso calc R 1
C C14 0.1340(2) -0.0527(3) -0.32573(8) 0.0499(5) Uani d . 1
H H14A 0.1451 -0.1734 -0.3148 0.060 Uiso calc R 1
H H14B 0.2294 -0.0024 -0.3298 0.060 Uiso calc R 1
C C15 0.0510(2) -0.0380(3) -0.38395(8) 0.0510(5) Uani d . 1
H H15A 0.0336 0.0835 -0.3922 0.061 Uiso calc R 1
H H15B 0.1106 -0.0830 -0.4156 0.061 Uiso calc R 1
C C16 -0.0920(3) -0.1319(3) -0.38532(9) 0.0561(5) Uani d . 1
H H16A -0.1570 -0.0772 -0.3575 0.067 Uiso calc R 1
H H16B -0.0772 -0.2504 -0.3724 0.067 Uiso calc R 1
C C17 -0.1619(3) -0.1321(4) -0.44721(11) 0.0741(7) Uani d . 1
H H17A -0.2532 -0.1908 -0.4458 0.111 Uiso calc R 1
H H17B -0.0998 -0.1906 -0.4746 0.111 Uiso calc R 1
H H17C -0.1767 -0.0151 -0.4602 0.111 Uiso calc R 1

loop_
_atom_site_aniso_label
_atom_site_aniso_U_11
_atom_site_aniso_U_22
_atom_site_aniso_U_33
_atom_site_aniso_U_12
_atom_site_aniso_U_13
_atom_site_aniso_U_23
Br 0.06141(15) 0.06961(16) 0.04523(12) 0.01870(11) -0.00228(9) 0.00636(10)
S 0.0558(3) 0.0724(3) 0.0322(2) -0.0048(2) -0.0130(2) 0.0018(2)
O1 0.0616(10) 0.1062(13) 0.0458(8) 0.0325(9) -0.0154(7) -0.0173(8)
O2 0.0508(8) 0.0567(8) 0.0306(6) 0.0097(6) -0.0100(5) -0.0073(6)
C1 0.0689(14) 0.0884(17) 0.0299(9) -0.0132(13) -0.0004(9) -0.0062(10)
C2 0.0558(12) 0.0735(14) 0.0391(10) -0.0044(10) 0.0077(9) -0.0082(9)
C3 0.0481(10) 0.0460(10) 0.0328(8) -0.0061(8) -0.0010(7) 0.0021(7)
C4 0.0475(10) 0.0437(9) 0.0283(7) -0.0078(8) -0.0068(7) 0.0026(7)
C5 0.0484(11) 0.0497(11) 0.0325(8) 0.0036(8) -0.0072(7) -0.0027(7)
C6 0.0453(10) 0.0572(11) 0.0332(8) 0.0054(8) -0.0075(7) -0.0042(8)
C7 0.0454(10) 0.0470(10) 0.0336(8) 0.0036(8) -0.0079(7) -0.0013(7)
C8 0.0433(9) 0.0390(9) 0.0311(8) -0.0006(7) -0.0042(7) -0.0009(7)
C9 0.0420(9) 0.0480(10) 0.0341(8) 0.0063(8) -0.0011(7) -0.0077(7)
C10 0.0404(9) 0.0478(10) 0.0388(9) 0.0080(8) -0.0087(7) -0.0047(8)
C11 0.0411(9) 0.0384(9) 0.0308(8) -0.0009(7) -0.0056(7) -0.0019(7)
C12 0.0430(10) 0.0460(10) 0.0333(8) 0.0060(8) -0.0022(7) -0.0057(7)
C13 0.0399(9) 0.0463(10) 0.0362(8) 0.0075(8) -0.0054(7) -0.0011(7)
C14 0.0469(11) 0.0690(13) 0.0337(9) 0.0054(10) -0.0038(8) -0.0082(9)
C15 0.0592(12) 0.0639(13) 0.0298(8) 0.0022(10) -0.0029(8) -0.0040(8)
C16 0.0641(13) 0.0635(13) 0.0404(10) -0.0002(10) -0.0107(9) -0.0056(9)
C17 0.0818(18) 0.0851(18) 0.0546(13) 0.0037(14) -0.0275(13) -0.0118(12)

loop_
_atom_type_symbol
_atom_type_description
_atom_type_scat_dispersion_real
_atom_type_scat_dispersion_imag
_atom_type_scat_source
C C 0.0033 0.0016 'International Tables Vol C Tables 4.2.6.8 and 6.1.1.4'
H H 0.0000 0.0000 'International Tables Vol C Tables 4.2.6.8 and 6.1.1.4'
O O 0.0106 0.0060 'International Tables Vol C Tables 4.2.6.8 and 6.1.1.4'
S S 0.1246 0.1234 'International Tables Vol C Tables 4.2.6.8 and 6.1.1.4'
Br Br -0.2901 2.4595 'International Tables Vol C Tables 4.2.6.8 and 6.1.1.4'

loop_
_geom_angle_atom_site_label_1
_geom_angle_atom_site_label_2
_geom_angle_atom_site_label_3
_geom_angle
_geom_angle_publ_flag
C1 S C4 92.14(10) y
C11 O2 C14 117.81(14) ?
C2 C1 S 112.59(15) ?
C2 C1 H1A 123.7 ?
S C1 H1A 123.7 ?
C1 C2 C3 111.6(2) ?
C1 C2 H2A 124.2 ?
C3 C2 H2A 124.2 ?
C4 C3 C2 114.22(18) ?
C4 C3 Br 126.94(13) y
C2 C3 Br 118.83(16) y
C3 C4 C5 136.74(16) y
C3 C4 S 109.47(13) ?
C5 C4 S 113.76(14) ?
O1 C5 C6 121.68(17) y
O1 C5 C4 117.57(16) y
C6 C5 C4 120.75(17) y
C7 C6 C5 120.48(18) y
C7 C6 H6A 119.8 ?
C5 C6 H6A 119.8 ?
C6 C7 C8 127.48(17) y
C6 C7 H7A 116.3 ?
C8 C7 H7A 116.3 ?
C13 C8 C9 117.90(15) ?
C13 C8 C7 119.28(16) ?
C9 C8 C7 122.82(16) ?
C10 C9 C8 120.80(17) ?
C10 C9 H9A 119.6 ?
C8 C9 H9A 119.6 ?
C9 C10 C11 120.52(16) ?
C9 C10 H10A 119.7 ?
C11 C10 H10A 119.7 ?
O2 C11 C12 124.76(16) ?
O2 C11 C10 115.59(15) ?
C12 C11 C10 119.66(15) ?
C13 C12 C11 119.11(16) ?
C13 C12 H12A 120.4 ?
C11 C12 H12A 120.4 ?
C12 C13 C8 122.00(16) ?
C12 C13 H13A 119.0 ?
C8 C13 H13A 119.0 ?
O2 C14 C15 108.58(16) ?
O2 C14 H14A 110.0 ?
C15 C14 H14A 110.0 ?
O2 C14 H14B 110.0 ?
C15 C14 H14B 110.0 ?
H14A C14 H14B 108.4 ?
C16 C15 C14 114.66(17) ?
C16 C15 H15A 108.6 ?
C14 C15 H15A 108.6 ?
C16 C15 H15B 108.6 ?
C14 C15 H15B 108.6 ?
H15A C15 H15B 107.6 ?
C15 C16 C17 112.37(19) ?
C15 C16 H16A 109.1 ?
C17 C16 H16A 109.1 ?
C15 C16 H16B 109.1 ?
C17 C16 H16B 109.1 ?
H16A C16 H16B 107.9 ?
C16 C17 H17A 109.5 ?
C16 C17 H17B 109.5 ?
H17A C17 H17B 109.5 ?
C16 C17 H17C 109.5 ?
H17A C17 H17C 109.5 ?
H17B C17 H17C 109.5 ?

loop_
_geom_bond_atom_site_label_1
_geom_bond_atom_site_label_2
_geom_bond_distance
_geom_bond_publ_flag
Br C3 1.8860(18) y
S C1 1.699(2) y
S C4 1.7276(17) y
O1 C5 1.223(2) y
O2 C11 1.3597(19) y
O2 C14 1.433(2) y
C1 C2 1.347(3) ?
C1 H1A 0.9300 ?
C2 C3 1.413(3) ?
C2 H2A 0.9300 ?
C3 C4 1.363(3) ?
C4 C5 1.478(3) y
C5 C6 1.468(2) y
C6 C7 1.331(3) y
C6 H6A 0.9300 ?
C7 C8 1.460(2) ?
C7 H7A 0.9300 ?
C8 C13 1.389(3) ?
C8 C9 1.401(3) ?
C9 C10 1.378(2) ?
C9 H9A 0.9300 ?
C10 C11 1.393(3) ?
C10 H10A 0.9300 ?
C11 C12 1.391(2) ?
C12 C13 1.389(2) ?
C12 H12A 0.9300 ?
C13 H13A 0.9300 ?
C14 C15 1.512(2) ?
C14 H14A 0.9700 ?
C14 H14B 0.9700 ?
C15 C16 1.510(3) ?
C15 H15A 0.9700 ?
C15 H15B 0.9700 ?
C16 C17 1.525(3) ?
C16 H16A 0.9700 ?
C16 H16B 0.9700 ?
C17 H17A 0.9600 ?
C17 H17B 0.9600 ?
C17 H17C 0.9600 ?

loop_
_geom_hbond_atom_site_label_D
_geom_hbond_atom_site_label_H
_geom_hbond_atom_site_label_A
_geom_hbond_site_symmetry_A
_geom_hbond_distance_DH
_geom_hbond_distance_HA
_geom_hbond_distance_DA
_geom_hbond_angle_DHA
C7 H7A O1 3_655 0.93 2.53 3.397(3) 154.9

loop_
_geom_torsion_atom_site_label_1
_geom_torsion_atom_site_label_2
_geom_torsion_atom_site_label_3
_geom_torsion_atom_site_label_4
_geom_torsion
C4 S C1 C2 -0.8(2)
S C1 C2 C3 1.2(3)
C1 C2 C3 C4 -1.2(3)
C1 C2 C3 Br -179.97(16)
C2 C3 C4 C5 -177.2(2)
Br C3 C4 C5 1.5(3)
C2 C3 C4 S 0.6(2)
Br C3 C4 S 179.27(11)
C1 S C4 C3 0.10(16)
C1 S C4 C5 178.41(15)
C3 C4 C5 O1 169.1(2)
S C4 C5 O1 -8.6(3)
C3 C4 C5 C6 -11.5(4)
S C4 C5 C6 170.82(15)
O1 C5 C6 C7 -0.1(3)
C4 C5 C6 C7 -179.53(18)
C5 C6 C7 C8 -178.95(18)
C6 C7 C8 C13 -172.8(2)
C6 C7 C8 C9 7.5(3)
C13 C8 C9 C10 -0.6(3)
C7 C8 C9 C10 179.07(18)
C8 C9 C10 C11 1.1(3)
C14 O2 C11 C12 -0.9(3)
C14 O2 C11 C10 178.85(18)
C9 C10 C11 O2 179.39(17)
C9 C10 C11 C12 -0.8(3)
O2 C11 C12 C13 179.87(17)
C10 C11 C12 C13 0.1(3)
C11 C12 C13 C8 0.4(3)
C9 C8 C13 C12 -0.1(3)
C7 C8 C13 C12 -179.80(18)
C11 O2 C14 C15 179.85(17)
O2 C14 C15 C16 -67.0(2)
C14 C15 C16 C17 -172.7(2)

loop_
_cod_related_entry_id
_cod_related_entry_database
_cod_related_entry_code
1 ChemSpider 30655187
